data_7218521
loop_
_publ_author_name
'Tominaka, Satoshi'
'Cheetham, Tony'

_publ_section_title
;
 Intrinsic and Extrinsic Proton Conductivity in Metal-Organic Frameworks
;
_journal_name_full 'RSC Adv.'
_journal_paper_doi 10.1039/C4RA11473F
_journal_year 2014
_chemical_formula_moiety 'C6 H4 S4, N O3'
_chemical_formula_sum 'C6 H4 N O3 S4'
_chemical_formula_weight 266.34
_chemical_name_systematic 'Tetrathiafulvalene nitrate'
_space_group_crystal_system monoclinic
_space_group_IT_number 14
_space_group_name_Hall '-P 2yn'
_space_group_name_H-M_alt 'P 1 21/n 1'
_symmetry_space_group_name_Hall '-P 2yn'
_symmetry_space_group_name_H-M 'P 1 21/n 1'
_atom_sites_solution_hydrogens geom
_atom_sites_solution_primary direct
_atom_sites_solution_secondary difmap
_audit_creation_date 2013-12-08
_audit_creation_method
;
Olex2 1.2
(compiled 2013.11.15 svn.r2834 for OlexSys, GUI svn.r4720)
;
_cell_angle_alpha 90.00
_cell_angle_beta 90.867(3)
_cell_angle_gamma 90.00
_cell_formula_units_Z 8
_cell_length_a 7.1480(3)
_cell_length_b 16.1738(6)
_cell_length_c 16.6234(6)
_cell_measurement_reflns_used 3389
_cell_measurement_temperature 300.1(4)
_cell_measurement_theta_max 61.7540
_cell_measurement_theta_min 5.3350
_cell_volume 1921.62(13)
_computing_cell_refinement
;
CrysAlisPro, Agilent Technologies,
Version 1.171.36.28 (release 01-02-2013 CrysAlis171 .NET)
(compiled Feb  1 2013,16:14:44)
;
_computing_data_collection
;
CrysAlisPro, Agilent Technologies,
Version 1.171.36.28 (release 01-02-2013 CrysAlis171 .NET)
(compiled Feb  1 2013,16:14:44)
;
_computing_data_reduction
;
CrysAlisPro, Agilent Technologies,
Version 1.171.36.28 (release 01-02-2013 CrysAlis171 .NET)
(compiled Feb  1 2013,16:14:44)
;
_computing_molecular_graphics 'Olex2 (Dolomanov et al., 2009)'
_computing_publication_material 'Olex2 (Dolomanov et al., 2009)'
_computing_structure_refinement 'ShelXL (Sheldrick, 2008)'
_computing_structure_solution 'ShelXS (Sheldrick, 2008)'
_diffrn_ambient_temperature 300.1(4)
_diffrn_detector_area_resol_mean 16.1183
_diffrn_measured_fraction_theta_full 0.942
_diffrn_measured_fraction_theta_max 0.942
_diffrn_measurement_device_type 'Xcalibur, Eos, Gemini ultra'
_diffrn_measurement_method '\w scans'
_diffrn_orient_matrix_UB_11 -0.0593031000
_diffrn_orient_matrix_UB_12 -0.0830062000
_diffrn_orient_matrix_UB_13 0.0372373000
_diffrn_orient_matrix_UB_21 0.0348689000
_diffrn_orient_matrix_UB_22 0.0355928000
_diffrn_orient_matrix_UB_23 0.0848433000
_diffrn_orient_matrix_UB_31 -0.2042678000
_diffrn_orient_matrix_UB_32 0.0302817000
_diffrn_orient_matrix_UB_33 0.0022318000
_diffrn_radiation_monochromator mirror
_diffrn_radiation_type CuK\a
_diffrn_radiation_wavelength 1.54184
_diffrn_reflns_av_R_equivalents 0.0191
_diffrn_reflns_av_unetI/netI 0.0197
_diffrn_reflns_limit_h_max 5
_diffrn_reflns_limit_h_min -8
_diffrn_reflns_limit_k_max 18
_diffrn_reflns_limit_k_min -16
_diffrn_reflns_limit_l_max 17
_diffrn_reflns_limit_l_min -18
_diffrn_reflns_number 5856
_diffrn_reflns_theta_full 61.81
_diffrn_reflns_theta_max 61.81
_diffrn_reflns_theta_min 3.81
_diffrn_source 'Enhance Ultra (Cu) X-ray Source'
_exptl_absorpt_coefficient_mu 8.954
_exptl_absorpt_correction_T_max 0.712
_exptl_absorpt_correction_T_min 0.162
_exptl_absorpt_correction_type analytical
_exptl_absorpt_process_details
;
CrysAlisPro, Agilent Technologies,
Version 1.171.36.28 (release 01-02-2013 CrysAlis171 .NET)
(compiled Feb  1 2013,16:14:44)
Analytical numeric absorption correction using a multifaceted crystal
            model based on expressions derived by R.C. Clark & J.S. Reid.
(Clark, R. C. & Reid, J. S. (1995). Acta Cryst. A51, 887-897)
;
_exptl_crystal_colour 'dark red'
_exptl_crystal_colour_modifier dark
_exptl_crystal_colour_primary red
_exptl_crystal_density_diffrn 1.841
_exptl_crystal_density_method 'not measured'
_exptl_crystal_description hexagonal
_exptl_crystal_F_000 1080
_exptl_crystal_size_max 0.4182
_exptl_crystal_size_mid 0.2207
_exptl_crystal_size_min 0.0383
_refine_diff_density_max 0.843
_refine_diff_density_min -0.339
_refine_diff_density_rms 0.104
_refine_ls_extinction_method none
_refine_ls_goodness_of_fit_ref 1.093
_refine_ls_hydrogen_treatment constr
_refine_ls_matrix_type full
_refine_ls_number_parameters 253
_refine_ls_number_reflns 2839
_refine_ls_number_restraints 0
_refine_ls_restrained_S_all 1.093
_refine_ls_R_factor_all 0.0585
_refine_ls_R_factor_gt 0.0555
_refine_ls_shift/su_max 0.001
_refine_ls_shift/su_mean 0.000
_refine_ls_structure_factor_coef Fsqd
_refine_ls_weighting_details 'calc w=1/[\s^2^(Fo^2^)+(0.0845P)^2^+3.5951P] where P=(Fo^2^+2Fc^2^)/3'
_refine_ls_weighting_scheme calc
_refine_ls_wR_factor_gt 0.1598
_refine_ls_wR_factor_ref 0.1628
_reflns_number_gt 2621
_reflns_number_total 2839
_reflns_threshold_expression >2sigma(I)
_cod_data_source_file c4ra11473f5.cif
_cod_data_source_block TTF-nitrate_300K
_cod_original_cell_volume 1921.60(12)
_cod_database_code 7218521
_chemical_oxdiff_formula 'S8 C12 H8 N2 O6'
_reflns_odcompleteness_completeness 92.60
_reflns_odcompleteness_iscentric 1
_reflns_odcompleteness_theta 62.42
_olex2_refinement_description
;
1. Fixed Uiso
 At 1.2 times of:
  All C(H) groups
2.a Aromatic/amide H refined with riding coordinates:
 C7(H7), C9(H9), C10(H10), C11(H11), C13(H13), C17(H17), C19(H19), C20(H20)
;

loop_
_space_group_symop_id
_space_group_symop_operation_xyz
1 'x, y, z'
2 '-x+1/2, y+1/2, -z+1/2'
3 '-x, -y, -z'
4 'x-1/2, -y-1/2, z-1/2'

loop_
_atom_site_label
_atom_site_type_symbol
_atom_site_fract_x
_atom_site_fract_y
_atom_site_fract_z
_atom_site_U_iso_or_equiv
_atom_site_adp_type
_atom_site_occupancy
_atom_site_symmetry_multiplicity
_atom_site_calc_flag
_atom_site_refinement_flags_posn
S1 S 0.20067(16) 0.58622(7) 0.41362(6) 0.0434(3) Uani 1 1 d .
S2 S 0.32785(16) 0.38952(7) 0.58390(6) 0.0453(3) Uani 1 1 d .
S3 S 0.18771(17) 0.40753(7) 0.89411(7) 0.0467(3) Uani 1 1 d .
S4 S 0.28326(17) 0.56869(7) 1.09990(7) 0.0475(3) Uani 1 1 d .
S5 S 0.27717(17) 0.58219(7) 0.90889(6) 0.0434(3) Uani 1 1 d .
S6 S 0.21052(17) 0.58309(7) 0.58812(6) 0.0451(3) Uani 1 1 d .
S7 S 0.31937(17) 0.39472(7) 0.40884(6) 0.0437(3) Uani 1 1 d .
S8 S 0.19600(16) 0.39328(7) 1.09031(7) 0.0449(3) Uani 1 1 d .
N1 N -0.0437(5) 0.7493(2) 0.2619(2) 0.0480(9) Uani 1 1 d .
N2 N 0.4580(6) 0.7374(3) 0.2477(2) 0.0522(10) Uani 1 1 d .
C3 C 0.2383(5) 0.5296(3) 0.5000(2) 0.0367(9) Uani 1 1 d .
C4 C 0.2913(6) 0.4467(3) 0.4980(2) 0.0362(9) Uani 1 1 d .
C5 C 0.2360(6) 0.4840(3) 1.0402(3) 0.0389(9) Uani 1 1 d .
O6 O 0.0150(7) 0.6794(3) 0.2548(3) 0.1008(17) Uani 1 1 d .
C7 C 0.2558(7) 0.5428(3) 0.8132(3) 0.0493(11) Uani 1 1 d .
H7 H 0.2727 0.5759 0.7681 0.059 Uiso 1 1 calc R
O8 O 0.4228(8) 0.7508(4) 0.3186(3) 0.1081(18) Uani 1 1 d .
C9 C 0.1497(7) 0.6751(3) 0.5426(3) 0.0482(11) Uani 1 1 d .
H9 H 0.1218 0.7219 0.5726 0.058 Uiso 1 1 calc R
C10 C 0.3654(7) 0.2985(3) 0.5335(3) 0.0511(11) Uani 1 1 d .
H10 H 0.3882 0.2495 0.5612 0.061 Uiso 1 1 calc R
C11 C 0.2300(7) 0.4350(3) 1.1848(3) 0.0546(12) Uani 1 1 d .
H11 H 0.2201 0.4028 1.2309 0.066 Uiso 1 1 calc R
O12 O 0.4367(10) 0.7900(5) 0.1996(3) 0.163(3) Uani 1 1 d .
C13 C 0.1445(6) 0.6762(3) 0.4627(3) 0.0480(11) Uani 1 1 d .
H13 H 0.1117 0.7238 0.4344 0.058 Uiso 1 1 calc R
C14 C 0.2322(6) 0.4903(3) 0.9565(2) 0.0376(9) Uani 1 1 d .
O15 O -0.0736(8) 0.7950(4) 0.2051(3) 0.121(2) Uani 1 1 d .
O16 O -0.0782(7) 0.7757(3) 0.3295(2) 0.0918(15) Uani 1 1 d .
C17 C 0.2141(7) 0.4636(3) 0.8065(3) 0.0529(12) Uani 1 1 d .
H17 H 0.1995 0.4387 0.7563 0.064 Uiso 1 1 calc R
C19 C 0.3609(7) 0.3005(3) 0.4537(3) 0.0503(11) Uani 1 1 d .
H19 H 0.3793 0.2529 0.4233 0.060 Uiso 1 1 calc R
C20 C 0.2709(7) 0.5146(3) 1.1890(3) 0.0568(13) Uani 1 1 d .
H20 H 0.2923 0.5405 1.2382 0.068 Uiso 1 1 calc R
O21 O 0.5018(8) 0.6682(4) 0.2319(5) 0.136(3) Uani 1 1 d .

loop_
_atom_site_aniso_label
_atom_site_aniso_U_11
_atom_site_aniso_U_22
_atom_site_aniso_U_33
_atom_site_aniso_U_23
_atom_site_aniso_U_13
_atom_site_aniso_U_12
S1 0.0590(7) 0.0399(6) 0.0312(6) 0.0038(4) -0.0031(5) 0.0003(5)
S2 0.0553(7) 0.0484(7) 0.0322(6) 0.0095(5) 0.0010(5) 0.0003(5)
S3 0.0609(7) 0.0308(6) 0.0485(7) -0.0082(5) 0.0057(5) -0.0001(5)
S4 0.0619(7) 0.0367(6) 0.0437(6) -0.0048(5) 0.0005(5) -0.0052(5)
S5 0.0588(7) 0.0308(6) 0.0406(6) 0.0013(4) 0.0025(5) -0.0046(5)
S6 0.0610(7) 0.0439(7) 0.0304(6) -0.0037(4) 0.0023(5) -0.0028(5)
S7 0.0592(7) 0.0403(6) 0.0315(6) -0.0035(4) -0.0036(5) -0.0001(5)
S8 0.0573(7) 0.0321(6) 0.0454(7) 0.0060(4) -0.0010(5) 0.0009(5)
N1 0.063(2) 0.041(2) 0.041(2) 0.0027(17) -0.0002(17) -0.0062(19)
N2 0.062(2) 0.052(2) 0.042(2) -0.0073(19) -0.0052(18) 0.014(2)
C3 0.044(2) 0.041(2) 0.025(2) 0.0005(17) -0.0011(16) -0.0059(19)
C4 0.042(2) 0.039(2) 0.027(2) 0.0007(17) -0.0017(16) -0.0047(19)
C5 0.042(2) 0.031(2) 0.044(2) 0.0008(18) 0.0028(17) 0.0011(18)
O6 0.092(3) 0.054(3) 0.157(5) -0.042(3) 0.001(3) 0.005(2)
C7 0.066(3) 0.042(3) 0.040(2) 0.002(2) 0.006(2) -0.002(2)
O8 0.158(5) 0.111(4) 0.055(3) -0.002(3) -0.010(3) 0.033(4)
C9 0.057(3) 0.038(2) 0.049(3) -0.002(2) 0.006(2) 0.001(2)
C10 0.056(3) 0.041(3) 0.056(3) 0.014(2) 0.002(2) 0.003(2)
C11 0.072(3) 0.052(3) 0.040(2) 0.010(2) -0.003(2) -0.004(3)
O12 0.171(6) 0.223(8) 0.096(4) 0.098(5) 0.054(4) 0.103(6)
C13 0.056(3) 0.036(2) 0.052(3) 0.004(2) 0.001(2) -0.001(2)
C14 0.044(2) 0.029(2) 0.040(2) 0.0000(17) 0.0026(17) -0.0008(18)
O15 0.142(4) 0.161(6) 0.060(3) 0.050(3) 0.022(3) 0.046(4)
O16 0.136(4) 0.093(3) 0.046(2) -0.003(2) -0.002(2) 0.042(3)
C17 0.069(3) 0.052(3) 0.039(2) -0.009(2) 0.007(2) -0.004(2)
C19 0.058(3) 0.035(2) 0.058(3) -0.001(2) 0.000(2) -0.002(2)
C20 0.069(3) 0.066(3) 0.036(3) -0.001(2) -0.003(2) -0.003(3)
O21 0.101(4) 0.081(4) 0.228(7) -0.066(4) 0.019(4) 0.012(3)

loop_
_atom_type_symbol
_atom_type_description
_atom_type_scat_dispersion_real
_atom_type_scat_dispersion_imag
_atom_type_scat_source
C C 0.0181 0.0091 'International Tables Vol C Tables 4.2.6.8 and 6.1.1.4'
H H 0.0000 0.0000 'International Tables Vol C Tables 4.2.6.8 and 6.1.1.4'
N N 0.0311 0.0180 'International Tables Vol C Tables 4.2.6.8 and 6.1.1.4'
O O 0.0492 0.0322 'International Tables Vol C Tables 4.2.6.8 and 6.1.1.4'
S S 0.3331 0.5567 'International Tables Vol C Tables 4.2.6.8 and 6.1.1.4'

loop_
_exptl_crystal_face_index_h
_exptl_crystal_face_index_k
_exptl_crystal_face_index_l
_exptl_crystal_face_perp_dist
_exptl_oxdiff_crystal_face_indexfrac_h
_exptl_oxdiff_crystal_face_indexfrac_k
_exptl_oxdiff_crystal_face_indexfrac_l
_exptl_oxdiff_crystal_face_x
_exptl_oxdiff_crystal_face_y
_exptl_oxdiff_crystal_face_z
0 0 11 0.0983 0.0028 -0.0043 11.0060 0.4100 0.9337 0.0239
0 0 -11 0.1223 -0.0028 0.0043 -11.0060 -0.4100 -0.9337 -0.0239
-4 3 -4 0.2192 -4.0020 2.9892 -4.0034 -0.1599 -0.3728 0.8991
4 -3 4 0.1282 4.0020 -2.9892 4.0034 0.1599 0.3728 -0.8991
4 -3 -6 0.1428 3.9995 -2.9853 -6.0020 -0.2129 -0.4760 -0.9208
-4 3 6 0.1968 -3.9995 2.9853 6.0020 0.2129 0.4760 0.9208
0 10 0 0.0373 -0.0010 9.9955 0.0089 -0.8293 0.3565 0.3029
0 -10 0 0.0010 0.0010 -9.9955 -0.0089 0.8293 -0.3565 -0.3029

loop_
_geom_angle_atom_site_label_1
_geom_angle_atom_site_label_2
_geom_angle_atom_site_label_3
_geom_angle
C13 S1 C3 95.1(2)
C10 S2 C4 94.5(2)
C14 S3 C17 94.5(2)
C5 S4 C20 94.6(2)
C14 S5 C7 95.3(2)
C3 S6 C9 95.3(2)
C4 S7 C19 94.7(2)
C5 S8 C11 94.9(2)
O6 N1 O15 123.3(5)
O6 N1 O16 119.2(5)
O15 N1 O16 117.5(5)
O12 N2 O8 120.0(6)
O12 N2 O21 124.1(6)
O21 N2 O8 115.8(6)
S6 C3 S1 115.2(3)
C4 C3 S1 122.1(3)
C4 C3 S6 122.7(3)
S7 C4 S2 115.8(3)
C3 C4 S2 122.4(3)
C3 C4 S7 121.8(3)
S8 C5 S4 115.7(2)
C14 C5 S4 121.2(3)
C14 C5 S8 123.1(3)
C17 C7 S5 117.0(4)
C13 C9 S6 117.0(4)
C19 C10 S2 117.8(4)
C20 C11 S8 117.2(4)
C9 C13 S1 117.4(4)
S5 C14 S3 115.4(2)
C5 C14 S3 123.1(3)
C5 C14 S5 121.5(3)
C7 C17 S3 117.7(4)
C10 C19 S7 117.1(4)
C11 C20 S4 117.6(4)

loop_
_geom_bond_atom_site_label_1
_geom_bond_atom_site_label_2
_geom_bond_distance
S1 C3 1.720(4)
S1 C13 1.719(5)
S2 C4 1.718(4)
S2 C10 1.717(5)
S3 C14 1.720(4)
S3 C17 1.729(5)
S4 C5 1.722(4)
S4 C20 1.723(5)
S5 C7 1.719(5)
S5 C14 1.717(4)
S6 C3 1.716(4)
S6 C9 1.723(5)
S7 C4 1.718(4)
S7 C19 1.721(5)
S8 C5 1.714(4)
S8 C11 1.723(5)
N1 O6 1.211(6)
N1 O15 1.215(6)
N1 O16 1.231(5)
N2 O8 1.229(6)
N2 O12 1.175(7)
N2 O21 1.194(6)
C3 C4 1.395(6)
C5 C14 1.394(6)
C7 C17 1.321(7)
C9 C13 1.327(7)
C10 C19 1.327(7)
C11 C20 1.323(7)
